data_7710257
loop_
_publ_author_name
'Komarnicka, Urszula Katarzyna'
'Kozie\/l, Sandra'
'Sk\'orska-Stania, Agnieszka'
'Kyzio\/l, Agnieszka'
'Tisato, Francesco'

_publ_section_title
;
 Synthesis, physicochemical characterization and antiproliferative
 activity of phosphino Ru(II) and Ir(III) complexes.
;
_journal_name_full 'Dalton Transactions'
_journal_paper_doi 10.1039/D2DT01055K
_journal_year 2022
_chemical_formula_moiety 'C23 H27 Cl2 O P Ru'
_chemical_formula_sum 'C23 H27 Cl2 O P Ru'
_chemical_formula_weight 522.38
_chemical_name_common PK09
_chemical_name_systematic dichloro(\h6-[1-methyl-4-(1-methylethyl)benzene])(hydroxymethyldiphenylphosphine)ruthenium(II)
_space_group_IT_number 4
_space_group_name_Hall 'P 2yb'
_space_group_name_H-M_alt 'P 1 21 1'
_symmetry_cell_setting monoclinic
_symmetry_Int_Tables_number 4
_symmetry_space_group_name_Hall 'P 2yb'
_symmetry_space_group_name_H-M 'P 1 21 1'
_atom_sites_solution_hydrogens mixed
_audit_creation_date 2020-12-11T11:33:36-00:00
_audit_creation_method 'WinGX routine CIF_UPDATE'
_audit_update_record
;
2021-05-31 deposited with the CCDC.	2022-05-12 downloaded from the CCDC.
;
_cell_angle_alpha 90
_cell_angle_beta 105.490(1)
_cell_angle_gamma 90
_cell_formula_units_Z 2
_cell_length_a 7.6065(1)
_cell_length_b 13.8332(1)
_cell_length_c 10.7154(1)
_cell_measurement_reflns_used 8017
_cell_measurement_temperature 100(2)
_cell_measurement_theta_max 75.5280
_cell_measurement_theta_min 3.1750
_cell_measurement_wavelength 1.54184
_cell_volume 1086.54(2)
_computing_cell_refinement 'CrysAlisPro 1.171.41.80a (Rigaku OD, 2020)'
_computing_data_collection 'CrysAlisPro 1.171.41.80a (Rigaku OD, 2020)'
_computing_data_reduction 'CrysAlisPro 1.171.41.80a (Rigaku OD, 2020)'
_computing_molecular_graphics 'Ortep for Windows (Farrugia, 2012)'
_computing_publication_material 'WinGX publication routines (Farrugia, 2012)'
_computing_structure_refinement 'SHELXL-2012 (Sheldrick, 2012)'
_computing_structure_solution 'SIR-92 (Altomare et al., 1994)'
_diffrn_ambient_temperature 100(2)
_diffrn_detector 'Hybrid Pixel Array Detector'
_diffrn_detector_area_resol_mean 10.0000
_diffrn_detector_type 'HyPix-Arc 150'
_diffrn_measured_fraction_theta_full 0.9931
_diffrn_measured_fraction_theta_max 0.8352
_diffrn_measurement_device 'four-circle diffractometer'
_diffrn_measurement_device_type 'XtaLAB Synergy R, DW system, HyPix-Arc 150'
_diffrn_measurement_method '\w scans'
_diffrn_radiation_monochromator mirror
_diffrn_radiation_type CuK\a
_diffrn_radiation_wavelength 1.54184
_diffrn_reflns_av_R_equivalents 0.0360
_diffrn_reflns_av_unetI/netI 0.0151
_diffrn_reflns_Laue_measured_fraction_full 0.997
_diffrn_reflns_Laue_measured_fraction_max 0.983
_diffrn_reflns_limit_h_max 9
_diffrn_reflns_limit_h_min -8
_diffrn_reflns_limit_k_max 17
_diffrn_reflns_limit_k_min -17
_diffrn_reflns_limit_l_max 13
_diffrn_reflns_limit_l_min -13
_diffrn_reflns_number 9002
_diffrn_reflns_point_group_measured_fraction_max 0.835
_diffrn_reflns_theta_full 74.3338
_diffrn_reflns_theta_max 75.6756
_diffrn_reflns_theta_min 3.1941
_exptl_absorpt_coefficient_mu 8.881
_exptl_absorpt_correction_T_max 1.00000
_exptl_absorpt_correction_T_min 0.62024
_exptl_absorpt_correction_type multi-scan
_exptl_absorpt_process_details
;
CrysAlisPro 1.171.41.80a (Rigaku Oxford Diffraction, 2020)
Empirical absorption correction using spherical harmonics,
implemented in SCALE3 ABSPACK scaling algorithm.
;
_exptl_crystal_colour orange
_exptl_crystal_density_diffrn 1.597
_exptl_crystal_density_method 'not measured'
_exptl_crystal_description plate
_exptl_crystal_F_000 532
_exptl_crystal_size_max 0.40
_exptl_crystal_size_mid 0.25
_exptl_crystal_size_min 0.10
_refine_diff_density_max 0.376
_refine_diff_density_min -0.427
_refine_diff_density_rms 0.055
_refine_ls_abs_structure_details
;
 Classical Flack method preferred over Parsons because s.u. lower.
;
_refine_ls_abs_structure_Flack -0.012(8)
_refine_ls_extinction_coef 0.00268(17)
_refine_ls_extinction_expression Fc^*^=kFc[1+0.001xFc^2^\l^3^/sin(2\q)]^-1/4^
_refine_ls_extinction_method SHELXL
_refine_ls_goodness_of_fit_ref 1.108
_refine_ls_hydrogen_treatment mixed
_refine_ls_matrix_type full
_refine_ls_number_constraints 0
_refine_ls_number_parameters 261
_refine_ls_number_reflns 4522
_refine_ls_number_restraints 1
_refine_ls_restrained_S_all 1.108
_refine_ls_R_factor_all 0.0173
_refine_ls_R_factor_gt 0.0173
_refine_ls_shift/su_max 0
_refine_ls_shift/su_mean 0
_refine_ls_structure_factor_coef Fsqd
_refine_ls_weighting_details
;
 w=1/[\s^2^(Fo^2^)+(0.0247P)^2^+0.8178P]
 where P=(Fo^2^+2Fc^2^)/3
;
_refine_ls_weighting_scheme calc
_refine_ls_wR_factor_gt 0.0462
_refine_ls_wR_factor_ref 0.0462
_reflns_Friedel_coverage 0.629
_reflns_Friedel_fraction_full 0.738
_reflns_Friedel_fraction_max 0.674
_reflns_number_gt 8981
_reflns_number_total 9002
_reflns_threshold_expression 'I > 2\s(I)'
_cod_data_source_file d2dt01055k2.cif
_cod_data_source_block sak002
_cod_original_sg_symbol_H-M 'P 21'
_cod_database_code 7710257

loop_
_symmetry_equiv_pos_as_xyz
'x, y, z'
'-x, y+1/2, -z'

loop_
_atom_site_label
_atom_site_type_symbol
_atom_site_fract_x
_atom_site_fract_y
_atom_site_fract_z
_atom_site_U_iso_or_equiv
_atom_site_adp_type
_atom_site_occupancy
_atom_site_site_symmetry_order
_atom_site_calc_flag
_atom_site_refinement_flags_posn
_atom_site_refinement_flags_adp
_atom_site_refinement_flags_occupancy
_atom_site_disorder_assembly
_atom_site_disorder_group
C1 C 0.3885(7) 0.5375(4) 0.8307(4) 0.0337(11) Uani 1 1 d . . . . .
H1A H 0.4278 0.5916 0.8907 0.051 Uiso 1 1 calc R U . . .
H1B H 0.4823 0.5241 0.7856 0.051 Uiso 1 1 calc R U . . .
H1C H 0.3701 0.48 0.8791 0.051 Uiso 1 1 calc R U . . .
C2 C 0.0584(6) 0.5820(3) 0.7997(4) 0.0268(10) Uani 1 1 d . . . . .
H2A H -0.0546 0.6006 0.7357 0.04 Uiso 1 1 calc R U . . .
H2B H 0.0963 0.6342 0.8631 0.04 Uiso 1 1 calc R U . . .
H2C H 0.0376 0.5229 0.8442 0.04 Uiso 1 1 calc R U . . .
C3 C 0.2086(6) 0.5639(3) 0.7311(4) 0.0214(9) Uani 1 1 d . . . . .
H3 H 0.1707 0.5072 0.6721 0.026 Uiso 1 1 calc R U . . .
C4 C 0.2419(5) 0.6481(3) 0.6503(4) 0.0152(8) Uani 1 1 d . . . . .
C5 C 0.3498(5) 0.6328(3) 0.5627(4) 0.0149(8) Uani 1 1 d . . . . .
H5 H 0.4008 0.5708 0.557 0.018 Uiso 1 1 calc R U . . .
C6 C 0.3824(4) 0.7092(3) 0.4837(3) 0.0150(8) Uani 1 1 d . . . . .
H6 H 0.4547 0.6972 0.4255 0.018 Uiso 1 1 calc R U . . .
C7 C 0.3104(5) 0.8027(3) 0.4892(4) 0.0148(8) Uani 1 1 d . . . . .
C8 C 0.2077(5) 0.8174(3) 0.5810(4) 0.0162(8) Uani 1 1 d . . . . .
H8 H 0.1591 0.8798 0.5881 0.019 Uiso 1 1 calc R U . . .
C9 C 0.1759(5) 0.7439(3) 0.6607(4) 0.0151(8) Uani 1 1 d . . . . .
H9 H 0.1098 0.7573 0.7225 0.018 Uiso 1 1 calc R U . . .
C10 C 0.3387(5) 0.8830(3) 0.4024(4) 0.0216(9) Uani 1 1 d . . . . .
H10A H 0.3871 0.8564 0.3335 0.032 Uiso 1 1 calc R U . . .
H10B H 0.4255 0.9299 0.4531 0.032 Uiso 1 1 calc R U . . .
H10C H 0.222 0.9152 0.3638 0.032 Uiso 1 1 calc R U . . .
C11 C -0.1530(5) 0.5932(3) 0.1466(4) 0.0144(7) Uani 1 1 d . . . . .
H11A H -0.233 0.6505 0.1397 0.017 Uiso 1 1 calc R U . . .
H11B H -0.1424 0.5778 0.0587 0.017 Uiso 1 1 calc R U . . .
C21 C 0.1713(4) 0.7007(4) 0.1503(3) 0.0131(7) Uani 1 1 d . . . . .
C22 C 0.3576(4) 0.7023(4) 0.1570(3) 0.0147(7) Uani 1 1 d . . . . .
H22 H 0.4375 0.657 0.2104 0.018 Uiso 1 1 calc R U . . .
C23 C 0.4266(5) 0.7697(3) 0.0863(4) 0.0172(8) Uani 1 1 d . . . . .
H23 H 0.5537 0.771 0.093 0.021 Uiso 1 1 calc R U . . .
C24 C 0.3116(5) 0.8350(3) 0.0062(4) 0.0171(8) Uani 1 1 d . . . . .
H24 H 0.3594 0.8806 -0.0425 0.02 Uiso 1 1 calc R U . . .
C25 C 0.1265(5) 0.8337(3) -0.0027(4) 0.0165(8) Uani 1 1 d . . . . .
H25 H 0.0473 0.878 -0.0584 0.02 Uiso 1 1 calc R U . . .
C26 C 0.0563(5) 0.7681(3) 0.0693(4) 0.0143(7) Uani 1 1 d . . . . .
H26 H -0.0704 0.7686 0.0639 0.017 Uiso 1 1 calc R U . . .
C31 C 0.1908(5) 0.5065(3) 0.2595(3) 0.0115(7) Uani 1 1 d . . . . .
C32 C 0.1827(5) 0.4422(3) 0.3585(4) 0.0126(7) Uani 1 1 d . . . . .
H32 H 0.1338 0.4633 0.4267 0.015 Uiso 1 1 calc R U . . .
C33 C 0.2449(5) 0.3481(3) 0.3584(4) 0.0155(8) Uani 1 1 d . . . . .
H33 H 0.2388 0.3051 0.4263 0.019 Uiso 1 1 calc R U . . .
C34 C 0.3160(5) 0.3170(3) 0.2591(4) 0.0171(8) Uani 1 1 d . . . . .
H34 H 0.3566 0.2522 0.2579 0.02 Uiso 1 1 calc R U . . .
C35 C 0.3281(5) 0.3804(3) 0.1615(4) 0.0163(8) Uani 1 1 d . . . . .
H35 H 0.3795 0.3593 0.0946 0.02 Uiso 1 1 calc R U . . .
C36 C 0.2653(5) 0.4746(3) 0.1611(4) 0.0136(8) Uani 1 1 d . . . . .
H36 H 0.2732 0.5176 0.0936 0.016 Uiso 1 1 calc R U . . .
Cl1 Cl -0.17040(12) 0.59771(7) 0.46669(8) 0.01674(19) Uani 1 1 d . . . . .
Cl2 Cl -0.13300(12) 0.80542(6) 0.32554(9) 0.01655(19) Uani 1 1 d . . . . .
P1 P 0.07749(11) 0.62296(6) 0.25303(8) 0.00968(19) Uani 1 1 d . . . . .
Ru1 Ru 0.08965(3) 0.69542(2) 0.45152(2) 0.00971(8) Uani 1 1 d . . . . .
O11 O -0.2339(4) 0.5144(2) 0.1936(3) 0.0185(6) Uani 1 1 d . . . . .
H11 H -0.239(7) 0.526(4) 0.264(5) 0.035(16) Uiso 1 1 d . . . . .

loop_
_atom_site_aniso_label
_atom_site_aniso_U_11
_atom_site_aniso_U_22
_atom_site_aniso_U_33
_atom_site_aniso_U_23
_atom_site_aniso_U_13
_atom_site_aniso_U_12
C1 0.045(3) 0.035(3) 0.019(2) 0.010(2) 0.006(2) 0.020(2)
C2 0.040(3) 0.025(2) 0.017(2) 0.0017(18) 0.0105(19) -0.001(2)
C3 0.035(2) 0.015(2) 0.0134(19) 0.0004(16) 0.0046(17) 0.0041(17)
C4 0.0172(19) 0.017(2) 0.0082(18) -0.0009(15) -0.0020(15) -0.0003(16)
C5 0.0146(18) 0.014(2) 0.0128(18) -0.0031(15) -0.0030(14) 0.0059(15)
C6 0.0099(15) 0.018(2) 0.0150(16) -0.0026(16) 0.0004(13) -0.0009(15)
C7 0.0111(17) 0.0140(19) 0.0169(19) -0.0038(16) -0.0002(14) -0.0035(14)
C8 0.0173(19) 0.012(2) 0.0162(19) -0.0040(15) -0.0011(15) -0.0004(15)
C9 0.018(2) 0.018(2) 0.0087(18) -0.0036(15) 0.0023(15) 0.0001(16)
C10 0.022(2) 0.017(2) 0.025(2) 0.0021(17) 0.0059(17) -0.0043(16)
C11 0.0138(17) 0.0145(19) 0.0141(18) -0.0010(15) 0.0023(14) -0.0011(15)
C21 0.0156(15) 0.0118(17) 0.0117(14) -0.0023(18) 0.0036(12) -0.0016(18)
C22 0.0154(15) 0.0148(19) 0.0128(15) 0.0015(19) 0.0023(12) 0.0031(18)
C23 0.0135(17) 0.019(2) 0.020(2) 0.0045(17) 0.0064(15) 0.0012(15)
C24 0.0182(19) 0.018(2) 0.0169(19) 0.0060(16) 0.0072(16) -0.0001(15)
C25 0.0182(19) 0.014(2) 0.0165(19) 0.0046(16) 0.0028(16) 0.0023(15)
C26 0.0123(17) 0.0147(19) 0.0159(18) -0.0009(15) 0.0036(14) 0.0007(15)
C31 0.0103(17) 0.0114(19) 0.0123(18) -0.0014(15) 0.0022(14) -0.0020(14)
C32 0.0118(17) 0.0136(19) 0.0131(18) -0.0003(15) 0.0044(14) 0.0007(14)
C33 0.0144(18) 0.015(2) 0.0153(19) 0.0021(15) 0.0015(15) -0.0013(15)
C34 0.0126(18) 0.012(2) 0.024(2) -0.0026(16) 0.0014(15) 0.0022(15)
C35 0.0106(18) 0.022(2) 0.018(2) -0.0038(17) 0.0073(15) 0.0003(15)
C36 0.0131(17) 0.016(2) 0.0125(18) -0.0008(15) 0.0053(15) -0.0036(14)
Cl1 0.0183(4) 0.0183(5) 0.0150(4) -0.0017(4) 0.0069(4) -0.0051(3)
Cl2 0.0177(4) 0.0138(4) 0.0157(4) -0.0003(3) 0.0003(3) 0.0059(3)
P1 0.0107(4) 0.0092(4) 0.0091(4) -0.0003(4) 0.0027(3) 0.0003(3)
Ru1 0.01137(12) 0.00822(13) 0.00907(12) -0.00090(12) 0.00190(9) 0.00083(11)
O11 0.0191(14) 0.0195(16) 0.0180(15) -0.0042(12) 0.0068(12) -0.0062(11)

loop_
_atom_type_symbol
_atom_type_description
_atom_type_scat_dispersion_real
_atom_type_scat_dispersion_imag
_atom_type_scat_source
C C 0.0181 0.0091 'International Tables Vol C Tables 4.2.6.8 and 6.1.1.4'
H H 0 0 'International Tables Vol C Tables 4.2.6.8 and 6.1.1.4'
Cl Cl 0.3639 0.7018 'International Tables Vol C Tables 4.2.6.8 and 6.1.1.4'
P P 0.2955 0.4335 'International Tables Vol C Tables 4.2.6.8 and 6.1.1.4'
Ru Ru 0.0552 3.296 'International Tables Vol C Tables 4.2.6.8 and 6.1.1.4'
O O 0.0492 0.0322 'International Tables Vol C Tables 4.2.6.8 and 6.1.1.4'

loop_
_geom_angle_atom_site_label_1
_geom_angle_atom_site_label_2
_geom_angle_atom_site_label_3
_geom_angle
_geom_angle_site_symmetry_1
_geom_angle_site_symmetry_3
_geom_angle_publ_flag
C3 C1 H1A 109.5 . . ?
C3 C1 H1B 109.5 . . ?
H1A C1 H1B 109.5 . . ?
C3 C1 H1C 109.5 . . ?
H1A C1 H1C 109.5 . . ?
H1B C1 H1C 109.5 . . ?
C3 C2 H2A 109.5 . . ?
C3 C2 H2B 109.5 . . ?
H2A C2 H2B 109.5 . . ?
C3 C2 H2C 109.5 . . ?
H2A C2 H2C 109.5 . . ?
H2B C2 H2C 109.5 . . ?
C4 C3 C2 114.1(3) . . ?
C4 C3 C1 109.0(4) . . ?
C2 C3 C1 110.2(3) . . ?
C4 C3 H3 107.8 . . ?
C2 C3 H3 107.8 . . ?
C1 C3 H3 107.8 . . ?
C5 C4 C9 117.8(3) . . ?
C5 C4 C3 118.6(4) . . ?
C9 C4 C3 123.5(3) . . ?
C5 C4 Ru1 69.9(2) . . ?
C9 C4 Ru1 72.5(2) . . ?
C3 C4 Ru1 130.4(3) . . ?
C6 C5 C4 120.6(3) . . ?
C6 C5 Ru1 70.0(2) . . ?
C4 C5 Ru1 72.7(2) . . ?
C6 C5 H5 119.7 . . ?
C4 C5 H5 119.7 . . ?
Ru1 C5 H5 130.1 . . ?
C7 C6 C5 121.8(3) . . ?
C7 C6 Ru1 72.19(19) . . ?
C5 C6 Ru1 72.1(2) . . ?
C7 C6 H6 119.1 . . ?
C5 C6 H6 119.1 . . ?
Ru1 C6 H6 129 . . ?
C6 C7 C8 116.6(3) . . ?
C6 C7 C10 122.1(3) . . ?
C8 C7 C10 121.3(3) . . ?
C6 C7 Ru1 70.1(2) . . ?
C8 C7 Ru1 71.9(2) . . ?
C10 C7 Ru1 128.0(3) . . ?
C9 C8 C7 122.6(4) . . ?
C9 C8 Ru1 73.8(2) . . ?
C7 C8 Ru1 70.4(2) . . ?
C9 C8 H8 118.7 . . ?
C7 C8 H8 118.7 . . ?
Ru1 C8 H8 129.8 . . ?
C8 C9 C4 120.4(3) . . ?
C8 C9 Ru1 70.1(2) . . ?
C4 C9 Ru1 70.3(2) . . ?
C8 C9 H9 119.8 . . ?
C4 C9 H9 119.8 . . ?
Ru1 C9 H9 132.9 . . ?
C7 C10 H10A 109.5 . . ?
C7 C10 H10B 109.5 . . ?
H10A C10 H10B 109.5 . . ?
C7 C10 H10C 109.5 . . ?
H10A C10 H10C 109.5 . . ?
H10B C10 H10C 109.5 . . ?
O11 C11 P1 112.4(3) . . ?
O11 C11 H11A 109.1 . . ?
P1 C11 H11A 109.1 . . ?
O11 C11 H11B 109.1 . . ?
P1 C11 H11B 109.1 . . ?
H11A C11 H11B 107.9 . . ?
C22 C21 C26 118.3(4) . . ?
C22 C21 P1 122.3(3) . . ?
C26 C21 P1 119.1(2) . . ?
C23 C22 C21 120.5(4) . . ?
C23 C22 H22 119.8 . . ?
C21 C22 H22 119.8 . . ?
C24 C23 C22 120.5(3) . . ?
C24 C23 H23 119.7 . . ?
C22 C23 H23 119.7 . . ?
C23 C24 C25 119.7(4) . . ?
C23 C24 H24 120.1 . . ?
C25 C24 H24 120.1 . . ?
C24 C25 C26 120.4(4) . . ?
C24 C25 H25 119.8 . . ?
C26 C25 H25 119.8 . . ?
C25 C26 C21 120.5(3) . . ?
C25 C26 H26 119.7 . . ?
C21 C26 H26 119.7 . . ?
C36 C31 C32 118.8(3) . . ?
C36 C31 P1 122.3(3) . . ?
C32 C31 P1 118.4(3) . . ?
C33 C32 C31 120.9(3) . . ?
C33 C32 H32 119.6 . . ?
C31 C32 H32 119.6 . . ?
C32 C33 C34 119.7(4) . . ?
C32 C33 H33 120.1 . . ?
C34 C33 H33 120.1 . . ?
C33 C34 C35 120.1(4) . . ?
C33 C34 H34 120 . . ?
C35 C34 H34 120 . . ?
C34 C35 C36 120.3(3) . . ?
C34 C35 H35 119.9 . . ?
C36 C35 H35 119.9 . . ?
C35 C36 C31 120.2(3) . . ?
C35 C36 H36 119.9 . . ?
C31 C36 H36 119.9 . . ?
C21 P1 C31 106.78(18) . . ?
C21 P1 C11 102.54(16) . . ?
C31 P1 C11 100.74(17) . . ?
C21 P1 Ru1 111.88(13) . . ?
C31 P1 Ru1 116.28(12) . . ?
C11 P1 Ru1 117.06(12) . . ?
C6 Ru1 C7 37.74(14) . . ?
C6 Ru1 C5 37.86(14) . . ?
C7 Ru1 C5 68.47(15) . . ?
C6 Ru1 C8 66.82(14) . . ?
C7 Ru1 C8 37.69(14) . . ?
C5 Ru1 C8 78.74(14) . . ?
C6 Ru1 C4 67.98(13) . . ?
C7 Ru1 C4 81.18(15) . . ?
C5 Ru1 C4 37.31(13) . . ?
C8 Ru1 C4 66.78(15) . . ?
C6 Ru1 C9 78.62(14) . . ?
C7 Ru1 C9 67.21(14) . . ?
C5 Ru1 C9 66.34(14) . . ?
C8 Ru1 C9 36.12(14) . . ?
C4 Ru1 C9 37.14(13) . . ?
C6 Ru1 P1 88.39(10) . . ?
C7 Ru1 P1 107.47(10) . . ?
C5 Ru1 P1 97.82(10) . . ?
C8 Ru1 P1 144.04(10) . . ?
C4 Ru1 P1 128.92(11) . . ?
C9 Ru1 P1 164.14(10) . . ?
C6 Ru1 Cl2 124.95(11) . . ?
C7 Ru1 Cl2 93.71(10) . . ?
C5 Ru1 Cl2 162.00(10) . . ?
C8 Ru1 Cl2 88.67(10) . . ?
C4 Ru1 Cl2 145.97(10) . . ?
C9 Ru1 Cl2 110.05(10) . . ?
P1 Ru1 Cl2 84.81(3) . . ?
C6 Ru1 Cl1 148.81(11) . . ?
C7 Ru1 Cl1 163.15(10) . . ?
C5 Ru1 Cl1 112.02(11) . . ?
C8 Ru1 Cl1 125.50(10) . . ?
C4 Ru1 Cl1 89.84(10) . . ?
C9 Ru1 Cl1 97.12(10) . . ?
P1 Ru1 Cl1 89.27(3) . . ?
Cl2 Ru1 Cl1 85.75(3) . . ?
C11 O11 H11 109(4) . . ?

loop_
_geom_bond_atom_site_label_1
_geom_bond_atom_site_label_2
_geom_bond_distance
_geom_bond_site_symmetry_2
_geom_bond_publ_flag
C1 C3 1.537(6) . ?
C1 H1A 0.98 . ?
C1 H1B 0.98 . ?
C1 H1C 0.98 . ?
C2 C3 1.535(5) . ?
C2 H2A 0.98 . ?
C2 H2B 0.98 . ?
C2 H2C 0.98 . ?
C3 C4 1.513(6) . ?
C3 H3 1 . ?
C4 C5 1.418(5) . ?
C4 C9 1.432(5) . ?
C4 Ru1 2.234(4) . ?
C5 C6 1.417(5) . ?
C5 Ru1 2.197(3) . ?
C5 H5 0.95 . ?
C6 C7 1.412(5) . ?
C6 Ru1 2.169(3) . ?
C6 H6 0.95 . ?
C7 C8 1.426(5) . ?
C7 C10 1.500(5) . ?
C7 Ru1 2.197(4) . ?
C8 C9 1.389(5) . ?
C8 Ru1 2.216(4) . ?
C8 H8 0.95 . ?
C9 Ru1 2.263(4) . ?
C9 H9 0.95 . ?
C10 H10A 0.98 . ?
C10 H10B 0.98 . ?
C10 H10C 0.98 . ?
C11 O11 1.410(5) . ?
C11 P1 1.864(4) . ?
C11 H11A 0.99 . ?
C11 H11B 0.99 . ?
C21 C22 1.400(4) . ?
C21 C26 1.408(5) . ?
C21 P1 1.815(4) . ?
C22 C23 1.390(5) . ?
C22 H22 0.95 . ?
C23 C24 1.385(5) . ?
C23 H23 0.95 . ?
C24 C25 1.385(5) . ?
C24 H24 0.95 . ?
C25 C26 1.388(5) . ?
C25 H25 0.95 . ?
C26 H26 0.95 . ?
C31 C36 1.395(5) . ?
C31 C32 1.398(5) . ?
C31 P1 1.820(4) . ?
C32 C33 1.384(5) . ?
C32 H32 0.95 . ?
C33 C34 1.385(5) . ?
C33 H33 0.95 . ?
C34 C35 1.387(5) . ?
C34 H34 0.95 . ?
C35 C36 1.387(5) . ?
C35 H35 0.95 . ?
C36 H36 0.95 . ?
Cl1 Ru1 2.4367(9) . ?
Cl2 Ru1 2.4051(9) . ?
P1 Ru1 2.3306(9) . ?
O11 H11 0.78(5) . ?

loop_
_geom_hbond_atom_site_label_D
_geom_hbond_atom_site_label_H
_geom_hbond_atom_site_label_A
_geom_hbond_distance_DH
_geom_hbond_distance_HA
_geom_hbond_distance_DA
_geom_hbond_angle_DHA
_geom_hbond_site_symmetry_A
C11 H11A Cl2 0.99 2.89 3.487(4) 120 .
O11 H11 Cl1 0.78(5) 2.32(5) 3.061(3) 160(5) .

loop_
_geom_torsion_atom_site_label_1
_geom_torsion_atom_site_label_2
_geom_torsion_atom_site_label_3
_geom_torsion_atom_site_label_4
_geom_torsion
_geom_torsion_site_symmetry_1
_geom_torsion_site_symmetry_2
_geom_torsion_site_symmetry_3
_geom_torsion_site_symmetry_4
_geom_torsion_publ_flag
C2 C3 C4 C5 -167.4(3) . . . . ?
C1 C3 C4 C5 69.0(4) . . . . ?
C2 C3 C4 C9 15.0(6) . . . . ?
C1 C3 C4 C9 -108.6(4) . . . . ?
C2 C3 C4 Ru1 -80.2(4) . . . . ?
C1 C3 C4 Ru1 156.2(3) . . . . ?
C9 C4 C5 C6 -3.2(5) . . . . ?
C3 C4 C5 C6 179.1(3) . . . . ?
Ru1 C4 C5 C6 53.1(3) . . . . ?
C9 C4 C5 Ru1 -56.4(3) . . . . ?
C3 C4 C5 Ru1 125.9(3) . . . . ?
C4 C5 C6 C7 0.3(5) . . . . ?
Ru1 C5 C6 C7 54.7(3) . . . . ?
C4 C5 C6 Ru1 -54.4(3) . . . . ?
C5 C6 C7 C8 1.8(5) . . . . ?
Ru1 C6 C7 C8 56.5(3) . . . . ?
C5 C6 C7 C10 -177.7(3) . . . . ?
Ru1 C6 C7 C10 -123.1(3) . . . . ?
C5 C6 C7 Ru1 -54.7(3) . . . . ?
C6 C7 C8 C9 -1.0(5) . . . . ?
C10 C7 C8 C9 178.6(4) . . . . ?
Ru1 C7 C8 C9 54.6(3) . . . . ?
C6 C7 C8 Ru1 -55.6(3) . . . . ?
C10 C7 C8 Ru1 124.0(3) . . . . ?
C7 C8 C9 C4 -1.9(6) . . . . ?
Ru1 C8 C9 C4 51.1(3) . . . . ?
C7 C8 C9 Ru1 -53.1(3) . . . . ?
C5 C4 C9 C8 4.0(6) . . . . ?
C3 C4 C9 C8 -178.4(3) . . . . ?
Ru1 C4 C9 C8 -51.0(3) . . . . ?
C5 C4 C9 Ru1 55.1(3) . . . . ?
C3 C4 C9 Ru1 -127.3(4) . . . . ?
C26 C21 C22 C23 0.7(6) . . . . ?
P1 C21 C22 C23 -173.4(3) . . . . ?
C21 C22 C23 C24 -1.2(6) . . . . ?
C22 C23 C24 C25 0.5(6) . . . . ?
C23 C24 C25 C26 0.7(6) . . . . ?
C24 C25 C26 C21 -1.3(6) . . . . ?
C22 C21 C26 C25 0.6(6) . . . . ?
P1 C21 C26 C25 174.9(3) . . . . ?
C36 C31 C32 C33 -0.9(5) . . . . ?
P1 C31 C32 C33 171.3(3) . . . . ?
C31 C32 C33 C34 -0.1(5) . . . . ?
C32 C33 C34 C35 1.3(5) . . . . ?
C33 C34 C35 C36 -1.4(6) . . . . ?
C34 C35 C36 C31 0.5(5) . . . . ?
C32 C31 C36 C35 0.7(5) . . . . ?
P1 C31 C36 C35 -171.2(3) . . . . ?
C22 C21 P1 C31 -41.7(4) . . . . ?
C26 C21 P1 C31 144.3(3) . . . . ?
C22 C21 P1 C11 -147.1(3) . . . . ?
C26 C21 P1 C11 38.9(4) . . . . ?
C22 C21 P1 Ru1 86.6(4) . . . . ?
C26 C21 P1 Ru1 -87.4(3) . . . . ?
C36 C31 P1 C21 -25.5(3) . . . . ?
C32 C31 P1 C21 162.6(3) . . . . ?
C36 C31 P1 C11 81.3(3) . . . . ?
C32 C31 P1 C11 -90.7(3) . . . . ?
C36 C31 P1 Ru1 -151.1(3) . . . . ?
C32 C31 P1 Ru1 36.9(3) . . . . ?
O11 C11 P1 C21 165.0(3) . . . . ?
O11 C11 P1 C31 54.9(3) . . . . ?
O11 C11 P1 Ru1 -72.2(3) . . . . ?
